data_4078735
loop_
_publ_author_name
'Takao, Toshiro'
'Kawashima, Takashi'
'Kanda, Hideyuki'
'Okamura, Rei'
'Suzuki, Hiroharu'

_publ_section_title
;
 Synthesis of Triruthenium Complexes Containing a Triply Bridging Pyridyl
 Ligand and Its Transformations to Face-Capping Pyridine and
 Perpendicularly Coordinated Pyridyl Ligands
;
_journal_issue 13
_journal_name_full Organometallics
_journal_page_first 4817
_journal_paper_doi 10.1021/om300379d
_journal_volume 31
_journal_year 2012
_chemical_formula_sum 'C60 H76 B N Ru3'
_chemical_formula_weight 1125.24
_chemical_name_systematic
; 
 ? 
;
_space_group_IT_number 2
_symmetry_cell_setting triclinic
_symmetry_space_group_name_Hall '-P 1'
_symmetry_space_group_name_H-M 'P -1'
_atom_sites_solution_hydrogens geom
_atom_sites_solution_primary direct
_atom_sites_solution_secondary difmap
_audit_creation_method SHELXL-97
_cell_angle_alpha 70.873(10)
_cell_angle_beta 86.569(10)
_cell_angle_gamma 81.514(10)
_cell_formula_units_Z 2
_cell_length_a 11.5539(17)
_cell_length_b 13.726(3)
_cell_length_c 17.284(4)
_cell_measurement_reflns_used 29674
_cell_measurement_temperature 193(2)
_cell_measurement_theta_max 29.99
_cell_measurement_theta_min 3.01
_cell_volume 2561.2(9)
_computing_cell_refinement PROCESS-AUTO
_computing_data_collection 'PROCESS-AUTO (Rigaku, 1998)'
_computing_data_reduction 'SHELXS-97 (Sheldrick, 1990)'
_computing_molecular_graphics 'ORTEX (P.McArdle, 1995)'
_computing_publication_material SHELXL-97
_computing_structure_refinement 'SHELXL-97 (Sheldrick, 1997)'
_computing_structure_solution SHELXS-97
_diffrn_ambient_temperature 193(2)
_diffrn_detector_area_resol_mean 10
_diffrn_measured_fraction_theta_full 0.983
_diffrn_measured_fraction_theta_max 0.983
_diffrn_measurement_device_type 'Rigaku R-AXIS RAPID Imaging Plate'
_diffrn_measurement_method \w
_diffrn_radiation_monochromator graphite
_diffrn_radiation_source 'Rigaku Rotating Anode Ultrax18'
_diffrn_radiation_type MoK\a
_diffrn_radiation_wavelength 0.71069
_diffrn_reflns_av_R_equivalents 0.0238
_diffrn_reflns_av_sigmaI/netI 0.0271
_diffrn_reflns_limit_h_max 16
_diffrn_reflns_limit_h_min 0
_diffrn_reflns_limit_k_max 19
_diffrn_reflns_limit_k_min -18
_diffrn_reflns_limit_l_max 24
_diffrn_reflns_limit_l_min -24
_diffrn_reflns_number 29674
_diffrn_reflns_theta_full 29.99
_diffrn_reflns_theta_max 29.99
_diffrn_reflns_theta_min 3.01
_exptl_absorpt_coefficient_mu 0.912
_exptl_absorpt_correction_T_max 1.0000
_exptl_absorpt_correction_T_min 0.8337
_exptl_absorpt_correction_type empirical
_exptl_crystal_colour red
_exptl_crystal_density_diffrn 1.459
_exptl_crystal_density_meas ?
_exptl_crystal_density_method 'not measured'
_exptl_crystal_description prism
_exptl_crystal_F_000 1160
_exptl_crystal_size_max 0.450
_exptl_crystal_size_mid 0.410
_exptl_crystal_size_min 0.290
_refine_diff_density_max 0.946
_refine_diff_density_min -0.784
_refine_diff_density_rms 0.072
_refine_ls_extinction_coef 0.0066(2)
_refine_ls_extinction_expression Fc^*^=kFc[1+0.001xFc^2^\l^3^/sin(2\q)]^-1/4^
_refine_ls_extinction_method SHELXL
_refine_ls_goodness_of_fit_ref 1.043
_refine_ls_hydrogen_treatment mixed
_refine_ls_matrix_type full
_refine_ls_number_parameters 715
_refine_ls_number_reflns 14673
_refine_ls_number_restraints 0
_refine_ls_restrained_S_all 1.043
_refine_ls_R_factor_all 0.0273
_refine_ls_R_factor_gt 0.0244
_refine_ls_shift/su_max 0.076
_refine_ls_shift/su_mean 0.002
_refine_ls_structure_factor_coef Fsqd
_refine_ls_weighting_details 'calc w=1/[\s^2^(Fo^2^)+(0.0236P)^2^+1.6496P] where P=(Fo^2^+2Fc^2^)/3'
_refine_ls_weighting_scheme calc
_refine_ls_wR_factor_gt 0.0597
_refine_ls_wR_factor_ref 0.0612
_reflns_number_gt 13409
_reflns_number_total 14691
_reflns_threshold_expression >2sigma(I)
_cod_data_source_file om300379d_si_001.cif
_cod_data_source_block 7
_cod_depositor_comments
;
The following automatic conversions were performed:

'_symmetry_cell_setting' value 'Triclinic' changed to 'triclinic'
according to /home/saulius/struct/CIF-dictionaries/cif_core.dic
dictionary named 'cif_core.dic' version 2.4.2 from
2011-04-26.

'_exptl_absorpt_correction_type' value 'Empirical'
changed to 'empirical' according to
/home/saulius/struct/CIF-dictionaries/cif_core.dic dictionary named
'cif_core.dic' version 2.4.2 from 2011-04-26.

Automatic conversion script
Id: cif_fix_values 1891 2012-01-12 08:04:46Z andrius 

The following automatic conversions were performed:

'_exptl_crystal_density_meas' value 'not measured' was changed to '?'
- the value is perceived as not measured.

Automatic conversion script
Id: cif_fix_values 3008 2015-01-20 13:52:24Z robertas 
;
_cod_original_cell_volume 2561.1(9)
_cod_original_sg_symbol_H-M P-1
_cod_database_code 4078735

loop_
_symmetry_equiv_pos_as_xyz
'x, y, z'
'-x, -y, -z'

loop_
_atom_site_label
_atom_site_type_symbol
_atom_site_fract_x
_atom_site_fract_y
_atom_site_fract_z
_atom_site_U_iso_or_equiv
_atom_site_adp_type
_atom_site_occupancy
_atom_site_symmetry_multiplicity
_atom_site_calc_flag
_atom_site_refinement_flags
Ru1 Ru 0.609102(10) 0.383641(10) 0.296075(7) 0.02059(4) Uani 1 1 d .
Ru2 Ru 0.551571(10) 0.224817(9) 0.218659(7) 0.01880(3) Uani 1 1 d .
Ru3 Ru 0.741057(10) 0.359139(9) 0.146128(7) 0.01765(3) Uani 1 1 d .
N1 N 0.53932(12) 0.50005(11) 0.18871(9) 0.0237(3) Uani 1 1 d .
C1 C 0.45447(13) 0.43376(13) 0.22441(10) 0.0234(3) Uani 1 1 d .
H1A H 0.3941(19) 0.4631(17) 0.2513(13) 0.029(5) Uiso 1 1 d .
C2 C 0.42441(13) 0.36334(12) 0.18421(10) 0.0229(3) Uani 1 1 d .
H2A H 0.3472(17) 0.3452(15) 0.1942(12) 0.021(5) Uiso 1 1 d .
C3 C 0.48760(14) 0.35410(13) 0.11331(10) 0.0232(3) Uani 1 1 d .
H3A H 0.4535(18) 0.3245(16) 0.0778(13) 0.028(5) Uiso 1 1 d .
C4 C 0.57909(14) 0.41842(13) 0.07962(10) 0.0233(3) Uani 1 1 d .
H4A H 0.5963(17) 0.4336(16) 0.0231(13) 0.026(5) Uiso 1 1 d .
C5 C 0.60705(14) 0.48781(13) 0.11862(10) 0.0239(3) Uani 1 1 d .
H5A H 0.6328(17) 0.5497(16) 0.0869(12) 0.024(5) Uiso 1 1 d .
C6 C 0.51008(17) 0.61002(14) 0.18492(13) 0.0342(4) Uani 1 1 d .
H6A H 0.5823 0.6408 0.1812 0.051 Uiso 1 1 calc R
H6B H 0.4662 0.6137 0.2344 0.051 Uiso 1 1 calc R
H6C H 0.4623 0.6484 0.1366 0.051 Uiso 1 1 calc R
C7 C 0.53760(14) 0.44778(14) 0.39400(10) 0.0263(3) Uani 1 1 d .
C8 C 0.65095(16) 0.48053(17) 0.37196(11) 0.0338(4) Uani 1 1 d .
C9 C 0.73482(16) 0.3903(2) 0.38966(12) 0.0409(5) Uani 1 1 d .
C10 C 0.67644(17) 0.30059(18) 0.41971(11) 0.0374(4) Uani 1 1 d .
C11 C 0.55194(16) 0.33685(15) 0.42315(10) 0.0292(3) Uani 1 1 d .
C12 C 0.42624(16) 0.51752(15) 0.39874(12) 0.0331(4) Uani 1 1 d .
H12A H 0.4367 0.5900 0.3692 0.050 Uiso 1 1 calc R
H12B H 0.4066 0.5097 0.4562 0.050 Uiso 1 1 calc R
H12C H 0.3628 0.4984 0.3739 0.050 Uiso 1 1 calc R
C13 C 0.6784(2) 0.5901(2) 0.34737(15) 0.0504(6) Uani 1 1 d .
H13A H 0.6083 0.6386 0.3246 0.076 Uiso 1 1 calc R
H13B H 0.7412 0.5993 0.3060 0.076 Uiso 1 1 calc R
H13C H 0.7035 0.6040 0.3955 0.076 Uiso 1 1 calc R
C14 C 0.86476(18) 0.3911(3) 0.38535(16) 0.0684(9) Uani 1 1 d .
H14A H 0.9046 0.3199 0.3958 0.103 Uiso 1 1 calc R
H14B H 0.8877 0.4191 0.4267 0.103 Uiso 1 1 calc R
H14C H 0.8869 0.4348 0.3308 0.103 Uiso 1 1 calc R
C15 C 0.7354(2) 0.1909(2) 0.45423(15) 0.0613(8) Uani 1 1 d .
H15A H 0.6760 0.1442 0.4755 0.092 Uiso 1 1 calc R
H15B H 0.7870 0.1859 0.4987 0.092 Uiso 1 1 calc R
H15C H 0.7815 0.1709 0.4111 0.092 Uiso 1 1 calc R
C16 C 0.4567(2) 0.27314(17) 0.46089(13) 0.0408(4) Uani 1 1 d .
H16A H 0.4742 0.2050 0.4528 0.061 Uiso 1 1 calc R
H16B H 0.3822 0.3089 0.4350 0.061 Uiso 1 1 calc R
H16C H 0.4512 0.2636 0.5197 0.061 Uiso 1 1 calc R
C17 C 0.61735(15) 0.05450(12) 0.24234(10) 0.0252(3) Uani 1 1 d .
C18 C 0.54762(15) 0.09926(13) 0.16960(10) 0.0262(3) Uani 1 1 d .
C19 C 0.43140(15) 0.13053(14) 0.19439(11) 0.0294(3) Uani 1 1 d .
C20 C 0.43082(16) 0.11154(14) 0.28066(12) 0.0311(4) Uani 1 1 d .
C21 C 0.54552(16) 0.06276(13) 0.30968(10) 0.0282(3) Uani 1 1 d .
C22 C 0.73849(17) -0.00380(15) 0.24846(12) 0.0345(4) Uani 1 1 d .
H22A H 0.7748 0.0119 0.1938 0.052 Uiso 1 1 calc R
H22B H 0.7347 -0.0787 0.2714 0.052 Uiso 1 1 calc R
H22C H 0.7852 0.0173 0.2842 0.052 Uiso 1 1 calc R
C23 C 0.58446(19) 0.09800(16) 0.08554(12) 0.0366(4) Uani 1 1 d .
H23A H 0.5461 0.1607 0.0449 0.055 Uiso 1 1 calc R
H23B H 0.5619 0.0362 0.0770 0.055 Uiso 1 1 calc R
H23C H 0.6696 0.0963 0.0796 0.055 Uiso 1 1 calc R
C24 C 0.32513(18) 0.16438(18) 0.14107(15) 0.0431(5) Uani 1 1 d .
H24A H 0.3496 0.1874 0.0834 0.065 Uiso 1 1 calc R
H24B H 0.2760 0.2219 0.1537 0.065 Uiso 1 1 calc R
H24C H 0.2805 0.1058 0.1513 0.065 Uiso 1 1 calc R
C25 C 0.32447(19) 0.12224(19) 0.33335(15) 0.0466(5) Uani 1 1 d .
H25A H 0.3488 0.1237 0.3863 0.070 Uiso 1 1 calc R
H25B H 0.2815 0.0630 0.3421 0.070 Uiso 1 1 calc R
H25C H 0.2738 0.1870 0.3060 0.070 Uiso 1 1 calc R
C26 C 0.5800(2) 0.01404(17) 0.39728(12) 0.0431(5) Uani 1 1 d .
H26A H 0.5391 0.0556 0.4296 0.065 Uiso 1 1 calc R
H26B H 0.6647 0.0111 0.4017 0.065 Uiso 1 1 calc R
H26C H 0.5589 -0.0566 0.4180 0.065 Uiso 1 1 calc R
C27 C 0.93561(14) 0.32248(14) 0.16159(10) 0.0258(3) Uani 1 1 d .
C28 C 0.89977(14) 0.43197(13) 0.12197(11) 0.0254(3) Uani 1 1 d .
C29 C 0.84880(15) 0.44345(14) 0.04591(10) 0.0280(3) Uani 1 1 d .
C30 C 0.84858(15) 0.34186(15) 0.04002(10) 0.0301(4) Uani 1 1 d .
C31 C 0.90560(15) 0.26837(13) 0.11103(11) 0.0290(3) Uani 1 1 d .
C32 C 1.00768(18) 0.2747(2) 0.23761(13) 0.0464(5) Uani 1 1 d .
H32A H 1.0017 0.3236 0.2686 0.070 Uiso 1 1 calc R
H32B H 1.0896 0.2589 0.2223 0.070 Uiso 1 1 calc R
H32C H 0.9787 0.2103 0.2715 0.070 Uiso 1 1 calc R
C33 C 0.92588(19) 0.51946(18) 0.14884(16) 0.0460(5) Uani 1 1 d .
H33A H 0.9370 0.4946 0.2082 0.069 Uiso 1 1 calc R
H33B H 0.8604 0.5761 0.1347 0.069 Uiso 1 1 calc R
H33C H 0.9973 0.5449 0.1212 0.069 Uiso 1 1 calc R
C34 C 0.81297(19) 0.54513(19) -0.01971(14) 0.0491(6) Uani 1 1 d .
H34A H 0.7443 0.5398 -0.0479 0.074 Uiso 1 1 calc R
H34B H 0.8775 0.5616 -0.0592 0.074 Uiso 1 1 calc R
H34C H 0.7937 0.6004 0.0051 0.074 Uiso 1 1 calc R
C35 C 0.8114(2) 0.3159(2) -0.03129(14) 0.0550(7) Uani 1 1 d .
H35A H 0.7588 0.3749 -0.0656 0.082 Uiso 1 1 calc R
H35B H 0.7705 0.2545 -0.0116 0.082 Uiso 1 1 calc R
H35C H 0.8805 0.3013 -0.0635 0.082 Uiso 1 1 calc R
C36 C 0.9402(2) 0.15528(17) 0.12361(19) 0.0559(7) Uani 1 1 d .
H36A H 0.8812 0.1296 0.0996 0.084 Uiso 1 1 calc R
H36B H 0.9458 0.1170 0.1824 0.084 Uiso 1 1 calc R
H36C H 1.0162 0.1449 0.0971 0.084 Uiso 1 1 calc R
B1 B 0.08924(17) 0.77170(15) 0.27534(11) 0.0252(3) Uani 1 1 d .
C37 C 0.11268(14) 0.64396(13) 0.31541(10) 0.0240(3) Uani 1 1 d .
C38 C 0.10812(16) 0.58739(15) 0.39894(11) 0.0310(4) Uani 1 1 d .
H38A H 0.093(2) 0.6238(19) 0.4355(15) 0.042(6) Uiso 1 1 d .
C39 C 0.12653(17) 0.47909(16) 0.42859(12) 0.0365(4) Uani 1 1 d .
H39A H 0.123(2) 0.444(2) 0.4886(17) 0.055(7) Uiso 1 1 d .
C40 C 0.15195(15) 0.42266(15) 0.37525(14) 0.0364(4) Uani 1 1 d .
H40A H 0.162(2) 0.350(2) 0.3947(16) 0.049(7) Uiso 1 1 d .
C41 C 0.16144(15) 0.47544(14) 0.29250(13) 0.0321(4) Uani 1 1 d .
H41A H 0.175(2) 0.442(2) 0.2545(16) 0.045(7) Uiso 1 1 d .
C42 C 0.14257(15) 0.58322(14) 0.26400(11) 0.0279(3) Uani 1 1 d .
H42A H 0.149(2) 0.6171(18) 0.2083(15) 0.038(6) Uiso 1 1 d .
C43 C 0.21967(16) 0.80674(13) 0.24879(11) 0.0276(3) Uani 1 1 d .
C44 C 0.29758(19) 0.80264(17) 0.30955(13) 0.0375(4) Uani 1 1 d .
H44A H 0.274(2) 0.7784(18) 0.3623(15) 0.038(6) Uiso 1 1 d .
C45 C 0.4106(2) 0.82721(18) 0.29222(15) 0.0440(5) Uani 1 1 d .
H45A H 0.461(2) 0.822(2) 0.3364(17) 0.055(8) Uiso 1 1 d .
C46 C 0.4526(2) 0.85631(16) 0.21259(16) 0.0431(5) Uani 1 1 d .
H46A H 0.530(2) 0.871(2) 0.2019(16) 0.050(7) Uiso 1 1 d .
C47 C 0.37976(19) 0.85990(16) 0.15095(14) 0.0396(4) Uani 1 1 d .
H47A H 0.409(2) 0.881(2) 0.0981(18) 0.058(8) Uiso 1 1 d .
C48 C 0.26666(17) 0.83497(15) 0.16922(12) 0.0315(4) Uani 1 1 d .
H48A H 0.2198(19) 0.8383(17) 0.1282(14) 0.034(6) Uiso 1 1 d .
C49 C 0.02458(17) 0.82759(14) 0.34041(10) 0.0303(3) Uani 1 1 d .
C50 C 0.0519(2) 0.92096(17) 0.34596(13) 0.0392(4) Uani 1 1 d .
H50A H 0.112(2) 0.9510(18) 0.3151(15) 0.036(6) Uiso 1 1 d .
C51 C -0.0073(2) 0.9697(2) 0.39910(17) 0.0536(7) Uani 1 1 d .
H51A H 0.019(3) 1.030(2) 0.3988(18) 0.064(9) Uiso 1 1 d .
C52 C -0.0963(2) 0.9263(2) 0.44878(14) 0.0561(7) Uani 1 1 d .
H52A H -0.131(2) 0.959(2) 0.4864(18) 0.063(8) Uiso 1 1 d .
C53 C -0.1280(2) 0.8361(2) 0.44394(13) 0.0513(6) Uani 1 1 d .
H53A H -0.188(2) 0.806(2) 0.4770(18) 0.057(8) Uiso 1 1 d .
C54 C -0.06936(19) 0.78835(17) 0.39002(12) 0.0391(4) Uani 1 1 d .
H54A H -0.094(2) 0.728(2) 0.3878(15) 0.041(6) Uiso 1 1 d .
C55 C -0.00409(15) 0.80466(12) 0.19982(10) 0.0250(3) Uani 1 1 d .
C56 C -0.01023(17) 0.89825(13) 0.13436(11) 0.0290(3) Uani 1 1 d .
H56A H 0.043(2) 0.9427(18) 0.1308(14) 0.037(6) Uiso 1 1 d .
C57 C -0.09584(18) 0.92810(15) 0.07473(12) 0.0351(4) Uani 1 1 d .
H57A H -0.095(2) 0.988(2) 0.0319(16) 0.043(6) Uiso 1 1 d .
C58 C -0.18148(19) 0.86645(17) 0.07895(14) 0.0409(5) Uani 1 1 d .
H58A H -0.238(2) 0.889(2) 0.0387(17) 0.050(7) Uiso 1 1 d .
C59 C -0.1808(2) 0.77510(17) 0.14362(15) 0.0437(5) Uani 1 1 d .
H59A H -0.238(2) 0.730(2) 0.1454(18) 0.061(8) Uiso 1 1 d .
C60 C -0.09328(17) 0.74517(15) 0.20179(13) 0.0357(4) Uani 1 1 d .
H60A H -0.0921(19) 0.6809(18) 0.2410(14) 0.036(6) Uiso 1 1 d .
H1 H 0.5958(19) 0.2574(17) 0.3009(14) 0.035(6) Uiso 1 1 d .
H2 H 0.6925(18) 0.2392(16) 0.1836(13) 0.027(5) Uiso 1 1 d .
H3 H 0.7394(19) 0.3652(18) 0.2449(14) 0.036(6) Uiso 1 1 d .

loop_
_atom_site_aniso_label
_atom_site_aniso_U_11
_atom_site_aniso_U_22
_atom_site_aniso_U_33
_atom_site_aniso_U_23
_atom_site_aniso_U_13
_atom_site_aniso_U_12
Ru1 0.01675(6) 0.02845(7) 0.01925(6) -0.01231(5) -0.00042(4) -0.00066(4)
Ru2 0.01763(6) 0.02036(6) 0.01824(6) -0.00620(4) -0.00038(4) -0.00206(4)
Ru3 0.01695(6) 0.02012(6) 0.01598(5) -0.00638(4) -0.00006(4) -0.00155(4)
N1 0.0211(6) 0.0230(6) 0.0286(7) -0.0117(5) -0.0022(5) 0.0006(5)
C1 0.0167(7) 0.0274(8) 0.0270(7) -0.0117(6) -0.0014(5) 0.0018(5)
C2 0.0165(7) 0.0253(7) 0.0273(7) -0.0099(6) -0.0038(5) 0.0004(5)
C3 0.0222(7) 0.0253(7) 0.0222(7) -0.0084(6) -0.0070(5) 0.0011(6)
C4 0.0233(7) 0.0245(7) 0.0190(7) -0.0047(6) -0.0048(5) 0.0024(6)
C5 0.0220(7) 0.0230(7) 0.0243(7) -0.0052(6) -0.0007(5) -0.0007(6)
C6 0.0344(9) 0.0242(8) 0.0458(11) -0.0156(8) -0.0019(8) 0.0010(7)
C7 0.0232(8) 0.0367(9) 0.0252(8) -0.0181(7) 0.0033(6) -0.0060(6)
C8 0.0279(8) 0.0569(12) 0.0291(8) -0.0279(8) 0.0059(6) -0.0153(8)
C9 0.0227(8) 0.0803(16) 0.0327(9) -0.0372(10) -0.0024(7) -0.0028(9)
C10 0.0353(9) 0.0547(12) 0.0231(8) -0.0209(8) -0.0101(7) 0.0145(8)
C11 0.0313(9) 0.0377(9) 0.0191(7) -0.0124(7) -0.0001(6) 0.0009(7)
C12 0.0308(9) 0.0382(10) 0.0357(9) -0.0213(8) 0.0071(7) -0.0027(7)
C13 0.0498(13) 0.0684(15) 0.0513(13) -0.0349(12) 0.0127(10) -0.0350(12)
C14 0.0216(10) 0.151(3) 0.0542(14) -0.0652(18) -0.0031(9) -0.0056(13)
C15 0.0689(16) 0.0707(17) 0.0386(12) -0.0253(12) -0.0239(11) 0.0356(13)
C16 0.0523(12) 0.0372(10) 0.0303(9) -0.0078(8) 0.0093(8) -0.0096(9)
C17 0.0292(8) 0.0197(7) 0.0256(7) -0.0061(6) 0.0025(6) -0.0036(6)
C18 0.0313(8) 0.0222(7) 0.0270(8) -0.0098(6) -0.0003(6) -0.0057(6)
C19 0.0268(8) 0.0271(8) 0.0364(9) -0.0107(7) -0.0024(7) -0.0088(6)
C20 0.0266(8) 0.0297(8) 0.0362(9) -0.0088(7) 0.0078(7) -0.0092(7)
C21 0.0328(9) 0.0232(8) 0.0252(8) -0.0035(6) 0.0054(6) -0.0054(6)
C22 0.0339(9) 0.0294(9) 0.0349(9) -0.0076(7) 0.0016(7) 0.0049(7)
C23 0.0501(11) 0.0340(9) 0.0297(9) -0.0156(8) -0.0005(8) -0.0058(8)
C24 0.0306(10) 0.0460(12) 0.0582(13) -0.0206(10) -0.0106(9) -0.0098(8)
C25 0.0316(10) 0.0513(13) 0.0549(13) -0.0150(10) 0.0173(9) -0.0113(9)
C26 0.0581(13) 0.0369(10) 0.0245(9) -0.0007(8) 0.0067(8) -0.0005(9)
C27 0.0179(7) 0.0317(8) 0.0262(8) -0.0097(6) 0.0017(5) 0.0017(6)
C28 0.0197(7) 0.0266(8) 0.0334(8) -0.0143(7) 0.0027(6) -0.0048(6)
C29 0.0223(7) 0.0318(8) 0.0251(8) -0.0030(6) 0.0039(6) -0.0044(6)
C30 0.0271(8) 0.0457(10) 0.0242(8) -0.0184(7) 0.0089(6) -0.0126(7)
C31 0.0263(8) 0.0264(8) 0.0370(9) -0.0155(7) 0.0129(7) -0.0048(6)
C32 0.0275(9) 0.0673(15) 0.0359(10) -0.0110(10) -0.0071(8) 0.0100(9)
C33 0.0373(11) 0.0453(12) 0.0707(15) -0.0366(11) 0.0051(10) -0.0147(9)
C34 0.0355(11) 0.0479(12) 0.0418(11) 0.0131(9) 0.0061(8) -0.0032(9)
C35 0.0530(13) 0.097(2) 0.0343(11) -0.0409(13) 0.0131(9) -0.0302(13)
C36 0.0513(13) 0.0302(10) 0.0887(19) -0.0283(12) 0.0295(13) -0.0046(9)
B1 0.0317(9) 0.0232(8) 0.0214(8) -0.0082(7) 0.0017(6) -0.0039(7)
C37 0.0242(7) 0.0250(7) 0.0219(7) -0.0064(6) 0.0013(5) -0.0034(6)
C38 0.0317(9) 0.0327(9) 0.0239(8) -0.0056(7) 0.0025(6) 0.0014(7)
C39 0.0284(9) 0.0349(10) 0.0334(9) 0.0043(8) 0.0028(7) -0.0008(7)
C40 0.0211(8) 0.0236(8) 0.0586(13) -0.0052(8) -0.0033(8) -0.0020(6)
C41 0.0223(8) 0.0307(9) 0.0485(11) -0.0203(8) -0.0018(7) -0.0023(6)
C42 0.0294(8) 0.0293(8) 0.0262(8) -0.0105(7) 0.0009(6) -0.0046(6)
C43 0.0338(9) 0.0224(7) 0.0275(8) -0.0090(6) -0.0010(6) -0.0043(6)
C44 0.0413(11) 0.0406(11) 0.0319(10) -0.0123(8) -0.0039(8) -0.0066(8)
C45 0.0408(11) 0.0430(11) 0.0531(13) -0.0190(10) -0.0128(9) -0.0080(9)
C46 0.0378(11) 0.0315(10) 0.0625(14) -0.0155(9) 0.0016(9) -0.0128(8)
C47 0.0437(11) 0.0331(10) 0.0420(11) -0.0113(8) 0.0101(9) -0.0118(8)
C48 0.0361(9) 0.0318(9) 0.0305(9) -0.0142(7) 0.0026(7) -0.0085(7)
C49 0.0390(9) 0.0277(8) 0.0221(7) -0.0084(6) -0.0047(6) 0.0043(7)
C50 0.0463(12) 0.0367(10) 0.0395(11) -0.0207(9) -0.0124(9) 0.0034(9)
C51 0.0653(16) 0.0508(13) 0.0548(14) -0.0375(12) -0.0277(12) 0.0190(11)
C52 0.0640(15) 0.0691(17) 0.0345(11) -0.0311(11) -0.0161(10) 0.0332(13)
C53 0.0542(14) 0.0572(14) 0.0270(10) -0.0070(9) 0.0043(9) 0.0235(11)
C54 0.0460(11) 0.0327(10) 0.0308(9) -0.0063(8) 0.0040(8) 0.0080(8)
C55 0.0305(8) 0.0219(7) 0.0233(7) -0.0094(6) 0.0011(6) -0.0015(6)
C56 0.0358(9) 0.0233(8) 0.0271(8) -0.0079(6) 0.0006(6) -0.0029(7)
C57 0.0446(11) 0.0312(9) 0.0249(8) -0.0066(7) -0.0022(7) 0.0041(8)
C58 0.0420(11) 0.0413(11) 0.0416(11) -0.0196(9) -0.0144(9) 0.0071(8)
C59 0.0383(11) 0.0358(10) 0.0592(14) -0.0161(10) -0.0137(9) -0.0053(8)
C60 0.0350(10) 0.0273(9) 0.0411(10) -0.0044(8) -0.0049(8) -0.0065(7)

loop_
_atom_type_symbol
_atom_type_description
_atom_type_scat_dispersion_real
_atom_type_scat_dispersion_imag
_atom_type_scat_source
C C 0.0033 0.0016 'International Tables Vol C Tables 4.2.6.8 and 6.1.1.4'
H H 0.0000 0.0000 'International Tables Vol C Tables 4.2.6.8 and 6.1.1.4'
B B 0.0013 0.0007 'International Tables Vol C Tables 4.2.6.8 and 6.1.1.4'
N N 0.0061 0.0033 'International Tables Vol C Tables 4.2.6.8 and 6.1.1.4'
Ru Ru -1.2594 0.8363 'International Tables Vol C Tables 4.2.6.8 and 6.1.1.4'

loop_
_geom_angle_atom_site_label_1
_geom_angle_atom_site_label_2
_geom_angle_atom_site_label_3
_geom_angle
N1 Ru1 C1 38.77(6)
N1 Ru1 C11 133.06(6)
C1 Ru1 C11 106.47(7)
N1 Ru1 C10 163.92(7)
C1 Ru1 C10 144.01(7)
C11 Ru1 C10 38.98(7)
N1 Ru1 C7 102.35(6)
C1 Ru1 C7 95.18(6)
C11 Ru1 C7 37.92(7)
C10 Ru1 C7 63.53(7)
N1 Ru1 C8 101.79(7)
C1 Ru1 C8 118.38(7)
C11 Ru1 C8 63.06(7)
C10 Ru1 C8 62.45(8)
C7 Ru1 C8 37.37(6)
N1 Ru1 C9 130.74(8)
C1 Ru1 C9 154.47(7)
C11 Ru1 C9 62.91(7)
C10 Ru1 C9 37.13(9)
C7 Ru1 C9 61.78(6)
C8 Ru1 C9 36.34(8)
N1 Ru1 Ru3 69.46(4)
C1 Ru1 Ru3 88.09(5)
C11 Ru1 Ru3 156.30(5)
C10 Ru1 Ru3 121.49(5)
C7 Ru1 Ru3 161.79(5)
C8 Ru1 Ru3 126.48(5)
C9 Ru1 Ru3 110.46(5)
N1 Ru1 Ru2 86.47(4)
C1 Ru1 Ru2 66.33(5)
C11 Ru1 Ru2 108.81(5)
C10 Ru1 Ru2 109.10(6)
C7 Ru1 Ru2 137.89(4)
C8 Ru1 Ru2 171.09(5)
C9 Ru1 Ru2 138.02(6)
Ru3 Ru1 Ru2 59.444(11)
C2 Ru2 C3 38.39(6)
C2 Ru2 C18 121.77(6)
C3 Ru2 C18 98.95(6)
C2 Ru2 C19 92.47(7)
C3 Ru2 C19 90.38(7)
C18 Ru2 C19 38.56(7)
C2 Ru2 C20 98.10(7)
C3 Ru2 C20 117.71(7)
C18 Ru2 C20 64.00(7)
C19 Ru2 C20 37.96(7)
C2 Ru2 C17 155.49(6)
C3 Ru2 C17 135.35(6)
C18 Ru2 C17 37.97(6)
C19 Ru2 C17 63.04(7)
C20 Ru2 C17 62.47(6)
C2 Ru2 C21 132.58(6)
C3 Ru2 C21 152.50(6)
C18 Ru2 C21 62.57(7)
C19 Ru2 C21 62.36(7)
C20 Ru2 C21 37.26(7)
C17 Ru2 C21 36.37(6)
C2 Ru2 Ru3 88.76(5)
C3 Ru2 Ru3 69.38(4)
C18 Ru2 Ru3 114.39(5)
C19 Ru2 Ru3 144.82(5)
C20 Ru2 Ru3 172.69(5)
C17 Ru2 Ru3 111.56(4)
C21 Ru2 Ru3 135.43(5)
C2 Ru2 Ru1 69.23(4)
C3 Ru2 Ru1 88.08(5)
C18 Ru2 Ru1 168.36(5)
C19 Ru2 Ru1 151.53(5)
C20 Ru2 Ru1 120.76(5)
C17 Ru2 Ru1 132.50(4)
C21 Ru2 Ru1 113.88(5)
Ru3 Ru2 Ru1 59.387(12)
C5 Ru3 C4 38.62(6)
C5 Ru3 C28 103.05(6)
C4 Ru3 C28 126.01(7)
C5 Ru3 C29 90.72(7)
C4 Ru3 C29 94.34(7)
C28 Ru3 C29 38.24(6)
C5 Ru3 C30 115.08(7)
C4 Ru3 C30 95.69(7)
C28 Ru3 C30 63.72(6)
C29 Ru3 C30 38.06(7)
C5 Ru3 C27 140.34(6)
C4 Ru3 C27 156.19(6)
C28 Ru3 C27 38.06(6)
C29 Ru3 C27 62.98(6)
C30 Ru3 C27 62.28(6)
C5 Ru3 C31 151.37(7)
C4 Ru3 C31 128.32(7)
C28 Ru3 C31 62.36(6)
C29 Ru3 C31 62.31(7)
C30 Ru3 C31 37.13(7)
C27 Ru3 C31 36.19(6)
C5 Ru3 Ru1 66.95(5)
C4 Ru3 Ru1 87.80(5)
C28 Ru3 Ru1 112.92(5)
C29 Ru3 Ru1 140.28(5)
C30 Ru3 Ru1 176.18(5)
C27 Ru3 Ru1 114.01(4)
C31 Ru3 Ru1 140.30(5)
C5 Ru3 Ru2 86.88(5)
C4 Ru3 Ru2 68.05(5)
C28 Ru3 Ru2 165.64(5)
C29 Ru3 Ru2 153.85(5)
C30 Ru3 Ru2 121.62(5)
C27 Ru3 Ru2 129.91(5)
C31 Ru3 Ru2 112.78(4)
Ru1 Ru3 Ru2 61.169(10)
C1 N1 C5 119.84(13)
C1 N1 C6 116.77(14)
C5 N1 C6 112.87(14)
C1 N1 Ru1 70.98(9)
C5 N1 Ru1 108.88(10)
C6 N1 Ru1 121.43(11)
N1 C1 C2 119.78(14)
N1 C1 Ru1 70.25(8)
C2 C1 Ru1 116.33(11)
C3 C2 C1 120.13(15)
C3 C2 Ru2 70.81(9)
C1 C2 Ru2 108.07(10)
C2 C3 C4 119.55(14)
C2 C3 Ru2 70.80(9)
C4 C3 Ru2 110.01(10)
C5 C4 C3 119.98(15)
C5 C4 Ru3 68.84(9)
C3 C4 Ru3 112.55(10)
C4 C5 N1 120.19(14)
C4 C5 Ru3 72.54(9)
N1 C5 Ru3 114.65(11)
C11 C7 C8 108.29(16)
C11 C7 C12 125.33(16)
C8 C7 C12 125.68(17)
C11 C7 Ru1 69.16(9)
C8 C7 Ru1 73.13(9)
C12 C7 Ru1 130.92(12)
C9 C8 C7 107.84(18)
C9 C8 C13 125.26(19)
C7 C8 C13 126.24(19)
C9 C8 Ru1 72.00(10)
C7 C8 Ru1 69.51(9)
C13 C8 Ru1 131.23(14)
C8 C9 C10 109.18(16)
C8 C9 C14 124.5(2)
C10 C9 C14 126.1(2)
C8 C9 Ru1 71.66(10)
C10 C9 Ru1 68.53(10)
C14 C9 Ru1 130.83(14)
C9 C10 C11 107.24(17)
C9 C10 C15 125.3(2)
C11 C10 C15 126.8(2)
C9 C10 Ru1 74.34(11)
C11 C10 Ru1 69.56(9)
C15 C10 Ru1 129.08(14)
C7 C11 C10 107.42(17)
C7 C11 C16 124.59(16)
C10 C11 C16 127.46(18)
C7 C11 Ru1 72.92(10)
C10 C11 Ru1 71.47(10)
C16 C11 Ru1 127.61(13)
C21 C17 C18 107.71(15)
C21 C17 C22 125.07(16)
C18 C17 C22 126.71(16)
C21 C17 Ru2 72.42(10)
C18 C17 Ru2 67.45(9)
C22 C17 Ru2 131.86(12)
C19 C18 C17 107.59(15)
C19 C18 C23 125.74(16)
C17 C18 C23 126.03(16)
C19 C18 Ru2 71.22(9)
C17 C18 Ru2 74.58(9)
C23 C18 Ru2 126.93(12)
C20 C19 C18 108.26(15)
C20 C19 C24 125.45(18)
C18 C19 C24 125.86(18)
C20 C19 Ru2 72.29(10)
C18 C19 Ru2 70.22(9)
C24 C19 Ru2 129.12(13)
C19 C20 C21 107.40(15)
C19 C20 C25 125.93(18)
C21 C20 C25 125.78(18)
C19 C20 Ru2 69.74(9)
C21 C20 Ru2 73.79(10)
C25 C20 Ru2 130.24(14)
C17 C21 C20 108.92(16)
C17 C21 C26 124.58(17)
C20 C21 C26 125.93(17)
C17 C21 Ru2 71.21(9)
C20 C21 Ru2 68.96(10)
C26 C21 Ru2 132.68(14)
C31 C27 C28 108.25(15)
C31 C27 C32 125.01(18)
C28 C27 C32 126.22(17)
C31 C27 Ru3 73.32(10)
C28 C27 Ru3 68.29(9)
C32 C27 Ru3 130.56(13)
C29 C28 C27 107.43(14)
C29 C28 C33 125.25(18)
C27 C28 C33 126.80(17)
C29 C28 Ru3 71.14(9)
C27 C28 Ru3 73.66(9)
C33 C28 Ru3 127.13(13)
C28 C29 C30 108.17(15)
C28 C29 C34 125.33(19)
C30 C29 C34 126.24(19)
C28 C29 Ru3 70.61(9)
C30 C29 Ru3 72.23(9)
C34 C29 Ru3 127.41(13)
C31 C30 C29 107.42(15)
C31 C30 C35 125.0(2)
C29 C30 C35 127.1(2)
C31 C30 Ru3 74.01(9)
C29 C30 Ru3 69.71(9)
C35 C30 Ru3 127.90(14)
C27 C31 C30 108.64(15)
C27 C31 C36 125.8(2)
C30 C31 C36 125.12(19)
C27 C31 Ru3 70.49(9)
C30 C31 Ru3 68.87(10)
C36 C31 Ru3 132.21(13)
C43 B1 C49 111.07(14)
C43 B1 C55 115.08(14)
C49 B1 C55 104.17(14)
C43 B1 C37 104.89(14)
C49 B1 C37 112.32(14)
C55 B1 C37 109.51(13)
C38 C37 C42 114.77(16)
C38 C37 B1 125.70(15)
C42 C37 B1 119.51(14)
C39 C38 C37 122.73(18)
C40 C39 C38 120.28(18)
C39 C40 C41 118.91(18)
C40 C41 C42 120.06(18)
C41 C42 C37 123.18(17)
C48 C43 C44 114.36(17)
C48 C43 B1 125.83(15)
C44 C43 B1 119.66(16)
C45 C44 C43 123.0(2)
C46 C45 C44 120.5(2)
C45 C46 C47 118.5(2)
C46 C47 C48 120.4(2)
C47 C48 C43 123.19(18)
C50 C49 C54 115.02(18)
C50 C49 B1 123.29(18)
C54 C49 B1 121.50(17)
C51 C50 C49 122.6(2)
C52 C51 C50 120.3(2)
C53 C52 C51 119.1(2)
C52 C53 C54 120.3(2)
C53 C54 C49 122.6(2)
C60 C55 C56 114.54(16)
C60 C55 B1 121.17(15)
C56 C55 B1 123.89(15)
C57 C56 C55 122.81(17)
C58 C57 C56 120.51(18)
C59 C58 C57 118.62(19)
C58 C59 C60 120.2(2)
C59 C60 C55 123.23(19)

loop_
_geom_bond_atom_site_label_1
_geom_bond_atom_site_label_2
_geom_bond_distance
Ru1 N1 2.1219(15)
Ru1 C1 2.1314(16)
Ru1 C11 2.1679(17)
Ru1 C10 2.1937(18)
Ru1 C7 2.2174(16)
Ru1 C8 2.2653(17)
Ru1 C9 2.2697(18)
Ru1 Ru3 3.0168(6)
Ru1 Ru2 3.0709(5)
Ru2 C2 2.1602(16)
Ru2 C3 2.1604(16)
Ru2 C18 2.1625(16)
Ru2 C19 2.1758(17)
Ru2 C20 2.2094(17)
Ru2 C17 2.2574(17)
Ru2 C21 2.2731(17)
Ru2 Ru3 3.0186(5)
Ru3 C5 2.1150(16)
Ru3 C4 2.1635(15)
Ru3 C28 2.1708(16)
Ru3 C29 2.1778(17)
Ru3 C30 2.2110(17)
Ru3 C27 2.2422(16)
Ru3 C31 2.2787(17)
N1 C1 1.412(2)
N1 C5 1.446(2)
N1 C6 1.478(2)
C1 C2 1.451(2)
C2 C3 1.421(2)
C3 C4 1.449(2)
C4 C5 1.415(2)
C7 C11 1.426(3)
C7 C8 1.437(2)
C7 C12 1.501(2)
C8 C9 1.414(3)
C8 C13 1.499(3)
C9 C10 1.423(3)
C9 C14 1.500(3)
C10 C11 1.455(3)
C10 C15 1.498(3)
C11 C16 1.492(3)
C17 C21 1.414(2)
C17 C18 1.441(2)
C17 C22 1.497(2)
C18 C19 1.433(2)
C18 C23 1.494(3)
C19 C20 1.427(3)
C19 C24 1.503(3)
C20 C21 1.433(3)
C20 C25 1.504(3)
C21 C26 1.493(3)
C27 C31 1.405(2)
C27 C28 1.440(2)
C27 C32 1.502(3)
C28 C29 1.424(2)
C28 C33 1.496(2)
C29 C30 1.431(3)
C29 C34 1.501(3)
C30 C31 1.431(3)
C30 C35 1.492(3)
C31 C36 1.491(3)
B1 C43 1.643(3)
B1 C49 1.645(3)
B1 C55 1.646(3)
B1 C37 1.647(2)
C37 C38 1.399(2)
C37 C42 1.403(2)
C38 C39 1.392(3)
C39 C40 1.380(3)
C40 C41 1.381(3)
C41 C42 1.385(3)
C43 C48 1.400(3)
C43 C44 1.406(3)
C44 C45 1.388(3)
C45 C46 1.381(3)
C46 C47 1.381(3)
C47 C48 1.391(3)
C49 C50 1.398(3)
C49 C54 1.401(3)
C50 C51 1.397(3)
C51 C52 1.375(4)
C52 C53 1.371(4)
C53 C54 1.396(3)
C55 C60 1.398(2)
C55 C56 1.402(2)
C56 C57 1.391(3)
C57 C58 1.378(3)
C58 C59 1.379(3)
C59 C60 1.389(3)

loop_
_geom_torsion_atom_site_label_1
_geom_torsion_atom_site_label_2
_geom_torsion_atom_site_label_3
_geom_torsion_atom_site_label_4
_geom_torsion
N1 Ru1 Ru2 C2 -33.21(6)
C1 Ru1 Ru2 C2 1.11(7)
C11 Ru1 Ru2 C2 101.35(7)
C10 Ru1 Ru2 C2 142.66(7)
C7 Ru1 Ru2 C2 71.35(9)
C8 Ru1 Ru2 C2 124.8(3)
C9 Ru1 Ru2 C2 171.44(9)
Ru3 Ru1 Ru2 C2 -101.39(5)
N1 Ru1 Ru2 C3 1.10(6)
C1 Ru1 Ru2 C3 35.42(7)
C11 Ru1 Ru2 C3 135.66(7)
C10 Ru1 Ru2 C3 176.98(7)
C7 Ru1 Ru2 C3 105.66(8)
C8 Ru1 Ru2 C3 159.1(3)
C9 Ru1 Ru2 C3 -154.25(9)
Ru3 Ru1 Ru2 C3 -67.08(5)
N1 Ru1 Ru2 C18 128.6(2)
C1 Ru1 Ru2 C18 162.9(2)
C11 Ru1 Ru2 C18 -96.9(2)
C10 Ru1 Ru2 C18 -55.6(2)
C7 Ru1 Ru2 C18 -126.9(2)
C8 Ru1 Ru2 C18 -73.4(4)
C9 Ru1 Ru2 C18 -26.8(2)
Ru3 Ru1 Ru2 C18 60.4(2)
N1 Ru1 Ru2 C19 -86.14(11)
C1 Ru1 Ru2 C19 -51.81(11)
C11 Ru1 Ru2 C19 48.43(11)
C10 Ru1 Ru2 C19 89.74(12)
C7 Ru1 Ru2 C19 18.42(12)
C8 Ru1 Ru2 C19 71.9(3)
C9 Ru1 Ru2 C19 118.51(13)
Ru3 Ru1 Ru2 C19 -154.32(10)
N1 Ru1 Ru2 C20 -120.32(7)
C1 Ru1 Ru2 C20 -86.00(8)
C11 Ru1 Ru2 C20 14.24(8)
C10 Ru1 Ru2 C20 55.55(8)
C7 Ru1 Ru2 C20 -15.76(9)
C8 Ru1 Ru2 C20 37.7(3)
C9 Ru1 Ru2 C20 84.32(10)
Ru3 Ru1 Ru2 C20 171.50(6)
N1 Ru1 Ru2 C17 160.29(7)
C1 Ru1 Ru2 C17 -165.39(8)
C11 Ru1 Ru2 C17 -65.15(8)
C10 Ru1 Ru2 C17 -23.84(8)
C7 Ru1 Ru2 C17 -95.15(9)
C8 Ru1 Ru2 C17 -41.7(3)
C9 Ru1 Ru2 C17 4.94(10)
Ru3 Ru1 Ru2 C17 92.11(6)
N1 Ru1 Ru2 C21 -161.78(6)
C1 Ru1 Ru2 C21 -127.46(7)
C11 Ru1 Ru2 C21 -27.21(7)
C10 Ru1 Ru2 C21 14.10(7)
C7 Ru1 Ru2 C21 -57.22(9)
C8 Ru1 Ru2 C21 -3.8(3)
C9 Ru1 Ru2 C21 42.87(9)
Ru3 Ru1 Ru2 C21 130.04(5)
N1 Ru1 Ru2 Ru3 68.18(4)
C1 Ru1 Ru2 Ru3 102.50(5)
C11 Ru1 Ru2 Ru3 -157.26(5)
C10 Ru1 Ru2 Ru3 -115.95(6)
C7 Ru1 Ru2 Ru3 172.74(7)
C8 Ru1 Ru2 Ru3 -133.8(3)
C9 Ru1 Ru2 Ru3 -87.17(8)
N1 Ru1 Ru3 C5 1.28(6)
C1 Ru1 Ru3 C5 36.14(7)
C11 Ru1 Ru3 C5 165.18(13)
C10 Ru1 Ru3 C5 -165.58(9)
C7 Ru1 Ru3 C5 -64.65(15)
C8 Ru1 Ru3 C5 -88.39(9)
C9 Ru1 Ru3 C5 -125.88(9)
Ru2 Ru1 Ru3 C5 99.60(5)
N1 Ru1 Ru3 C4 -32.26(6)
C1 Ru1 Ru3 C4 2.60(6)
C11 Ru1 Ru3 C4 131.63(13)
C10 Ru1 Ru3 C4 160.87(9)
C7 Ru1 Ru3 C4 -98.20(15)
C8 Ru1 Ru3 C4 -121.94(8)
C9 Ru1 Ru3 C4 -159.43(8)
Ru2 Ru1 Ru3 C4 66.06(5)
N1 Ru1 Ru3 C28 96.24(6)
C1 Ru1 Ru3 C28 131.10(7)
C11 Ru1 Ru3 C28 -99.86(13)
C10 Ru1 Ru3 C28 -70.62(9)
C7 Ru1 Ru3 C28 30.31(15)
C8 Ru1 Ru3 C28 6.57(8)
C9 Ru1 Ru3 C28 -30.92(9)
Ru2 Ru1 Ru3 C28 -165.44(5)
N1 Ru1 Ru3 C29 61.88(8)
C1 Ru1 Ru3 C29 96.74(8)
C11 Ru1 Ru3 C29 -134.23(14)
C10 Ru1 Ru3 C29 -104.99(10)
C7 Ru1 Ru3 C29 -4.06(16)
C8 Ru1 Ru3 C29 -27.79(10)
C9 Ru1 Ru3 C29 -65.28(10)
Ru2 Ru1 Ru3 C29 160.20(7)
N1 Ru1 Ru3 C30 124.0(8)
C1 Ru1 Ru3 C30 158.9(8)
C11 Ru1 Ru3 C30 -72.1(8)
C10 Ru1 Ru3 C30 -42.8(8)
C7 Ru1 Ru3 C30 58.1(8)
C8 Ru1 Ru3 C30 34.4(8)
C9 Ru1 Ru3 C30 -3.1(8)
Ru2 Ru1 Ru3 C30 -137.6(8)
N1 Ru1 Ru3 C27 137.87(6)
C1 Ru1 Ru3 C27 172.73(7)
C11 Ru1 Ru3 C27 -58.24(13)
C10 Ru1 Ru3 C27 -29.00(9)
C7 Ru1 Ru3 C27 71.93(15)
C8 Ru1 Ru3 C27 48.20(9)
C9 Ru1 Ru3 C27 10.71(9)
Ru2 Ru1 Ru3 C27 -123.81(5)
N1 Ru1 Ru3 C31 170.02(8)
C1 Ru1 Ru3 C31 -155.12(8)
C11 Ru1 Ru3 C31 -26.09(14)
C10 Ru1 Ru3 C31 3.15(10)
C7 Ru1 Ru3 C31 104.08(16)
C8 Ru1 Ru3 C31 80.35(10)
C9 Ru1 Ru3 C31 42.86(10)
Ru2 Ru1 Ru3 C31 -91.66(7)
N1 Ru1 Ru3 Ru2 -98.32(4)
C1 Ru1 Ru3 Ru2 -63.46(5)
C11 Ru1 Ru3 Ru2 65.57(12)
C10 Ru1 Ru3 Ru2 94.81(7)
C7 Ru1 Ru3 Ru2 -164.26(14)
C8 Ru1 Ru3 Ru2 172.01(7)
C9 Ru1 Ru3 Ru2 134.52(7)
C2 Ru2 Ru3 C5 1.16(6)
C3 Ru2 Ru3 C5 35.11(6)
C18 Ru2 Ru3 C5 125.80(7)
C19 Ru2 Ru3 C5 93.68(10)
C20 Ru2 Ru3 C5 -158.6(4)
C17 Ru2 Ru3 C5 167.08(6)
C21 Ru2 Ru3 C5 -159.30(8)
Ru1 Ru2 Ru3 C5 -65.31(5)
C2 Ru2 Ru3 C4 -33.59(6)
C3 Ru2 Ru3 C4 0.37(7)
C18 Ru2 Ru3 C4 91.05(7)
C19 Ru2 Ru3 C4 58.93(10)
C20 Ru2 Ru3 C4 166.7(4)
C17 Ru2 Ru3 C4 132.33(7)
C21 Ru2 Ru3 C4 165.96(8)
Ru1 Ru2 Ru3 C4 -100.05(5)
C2 Ru2 Ru3 C28 135.51(18)
C3 Ru2 Ru3 C28 169.46(18)
C18 Ru2 Ru3 C28 -99.85(18)
C19 Ru2 Ru3 C28 -131.97(19)
C20 Ru2 Ru3 C28 -24.3(4)
C17 Ru2 Ru3 C28 -58.58(18)
C21 Ru2 Ru3 C28 -24.95(19)
Ru1 Ru2 Ru3 C28 69.04(17)
C2 Ru2 Ru3 C29 -84.12(11)
C3 Ru2 Ru3 C29 -50.16(12)
C18 Ru2 Ru3 C29 40.52(12)
C19 Ru2 Ru3 C29 8.40(14)
C20 Ru2 Ru3 C29 116.1(4)
C17 Ru2 Ru3 C29 81.80(12)
C21 Ru2 Ru3 C29 115.43(12)
Ru1 Ru2 Ru3 C29 -150.58(11)
C2 Ru2 Ru3 C30 -116.55(7)
C3 Ru2 Ru3 C30 -82.60(8)
C18 Ru2 Ru3 C30 8.09(8)
C19 Ru2 Ru3 C30 -24.03(10)
C20 Ru2 Ru3 C30 83.7(4)
C17 Ru2 Ru3 C30 49.37(8)
C21 Ru2 Ru3 C30 82.99(9)
Ru1 Ru2 Ru3 C30 176.98(6)
C2 Ru2 Ru3 C27 164.82(7)
C3 Ru2 Ru3 C27 -161.23(7)
C18 Ru2 Ru3 C27 -70.54(8)
C19 Ru2 Ru3 C27 -102.66(10)
C20 Ru2 Ru3 C27 5.1(4)
C17 Ru2 Ru3 C27 -29.26(7)
C21 Ru2 Ru3 C27 4.36(9)
Ru1 Ru2 Ru3 C27 98.35(6)
C2 Ru2 Ru3 C31 -157.36(7)
C3 Ru2 Ru3 C31 -123.40(7)
C18 Ru2 Ru3 C31 -32.72(7)
C19 Ru2 Ru3 C31 -64.84(10)
C20 Ru2 Ru3 C31 42.9(4)
C17 Ru2 Ru3 C31 8.56(7)
C21 Ru2 Ru3 C31 42.18(8)
Ru1 Ru2 Ru3 C31 136.17(5)
C2 Ru2 Ru3 Ru1 66.47(4)
C3 Ru2 Ru3 Ru1 100.42(5)
C18 Ru2 Ru3 Ru1 -168.89(5)
C19 Ru2 Ru3 Ru1 158.99(8)
C20 Ru2 Ru3 Ru1 -93.3(4)
C17 Ru2 Ru3 Ru1 -127.61(5)
C21 Ru2 Ru3 Ru1 -93.99(7)
C11 Ru1 N1 C1 -57.05(12)
C10 Ru1 N1 C1 -110.2(2)
C7 Ru1 N1 C1 -82.81(9)
C8 Ru1 N1 C1 -121.05(9)
C9 Ru1 N1 C1 -146.04(10)
Ru3 Ru1 N1 C1 114.17(9)
Ru2 Ru1 N1 C1 55.56(8)
C1 Ru1 N1 C5 -116.00(14)
C11 Ru1 N1 C5 -173.05(10)
C10 Ru1 N1 C5 133.8(2)
C7 Ru1 N1 C5 161.19(10)
C8 Ru1 N1 C5 122.95(11)
C9 Ru1 N1 C5 97.96(12)
Ru3 Ru1 N1 C5 -1.83(9)
Ru2 Ru1 N1 C5 -60.44(10)
C1 Ru1 N1 C6 110.35(16)
C11 Ru1 N1 C6 53.30(16)
C10 Ru1 N1 C6 0.1(3)
C7 Ru1 N1 C6 27.54(14)
C8 Ru1 N1 C6 -10.70(14)
C9 Ru1 N1 C6 -35.70(16)
Ru3 Ru1 N1 C6 -135.48(13)
Ru2 Ru1 N1 C6 165.90(13)
C5 N1 C1 C2 -8.4(2)
C6 N1 C1 C2 133.93(16)
Ru1 N1 C1 C2 -109.72(14)
C5 N1 C1 Ru1 101.36(13)
C6 N1 C1 Ru1 -116.35(14)
C11 Ru1 C1 N1 140.26(9)
C10 Ru1 C1 N1 153.75(11)
C7 Ru1 C1 N1 103.31(9)
C8 Ru1 C1 N1 72.42(10)
C9 Ru1 C1 N1 79.12(19)
Ru3 Ru1 C1 N1 -58.74(8)
Ru2 Ru1 C1 N1 -116.00(9)
N1 Ru1 C1 C2 114.28(16)
C11 Ru1 C1 C2 -105.46(13)
C10 Ru1 C1 C2 -91.97(16)
C7 Ru1 C1 C2 -142.41(13)
C8 Ru1 C1 C2 -173.30(12)
C9 Ru1 C1 C2 -166.61(16)
Ru3 Ru1 C1 C2 55.54(12)
Ru2 Ru1 C1 C2 -1.73(11)
N1 C1 C2 C3 5.8(2)
Ru1 C1 C2 C3 -75.49(17)
N1 C1 C2 Ru2 83.67(15)
Ru1 C1 C2 Ru2 2.37(15)
C18 Ru2 C2 C3 -60.86(11)
C19 Ru2 C2 C3 -87.49(10)
C20 Ru2 C2 C3 -125.22(10)
C17 Ru2 C2 C3 -89.62(17)
C21 Ru2 C2 C3 -141.26(10)
Ru3 Ru2 C2 C3 57.33(9)
Ru1 Ru2 C2 C3 114.88(9)
C3 Ru2 C2 C1 -116.46(15)
C18 Ru2 C2 C1 -177.32(10)
C19 Ru2 C2 C1 156.05(12)
C20 Ru2 C2 C1 118.32(12)
C17 Ru2 C2 C1 153.92(13)
C21 Ru2 C2 C1 102.28(13)
Ru3 Ru2 C2 C1 -59.13(11)
Ru1 Ru2 C2 C1 -1.57(10)
C1 C2 C3 C4 -2.4(2)
Ru2 C2 C3 C4 -102.65(13)
C1 C2 C3 Ru2 100.24(14)
C18 Ru2 C3 C2 131.26(10)
C19 Ru2 C3 C2 93.50(10)
C20 Ru2 C3 C2 66.01(11)
C17 Ru2 C3 C2 143.82(10)
C21 Ru2 C3 C2 86.28(15)
Ru3 Ru2 C3 C2 -115.95(9)
Ru1 Ru2 C3 C2 -58.07(9)
C2 Ru2 C3 C4 115.40(15)
C18 Ru2 C3 C4 -113.34(12)
C19 Ru2 C3 C4 -151.10(12)
C20 Ru2 C3 C4 -178.59(11)
C17 Ru2 C3 C4 -100.78(12)
C21 Ru2 C3 C4 -158.32(12)
Ru3 Ru2 C3 C4 -0.54(10)
Ru1 Ru2 C3 C4 57.33(11)
C2 C3 C4 C5 1.7(2)
Ru2 C3 C4 C5 -77.01(16)
C2 C3 C4 Ru3 79.47(16)
Ru2 C3 C4 Ru3 0.77(14)
C28 Ru3 C4 C5 -62.43(12)
C29 Ru3 C4 C5 -85.71(10)
C30 Ru3 C4 C5 -123.90(10)
C27 Ru3 C4 C5 -102.62(17)
C31 Ru3 C4 C5 -143.42(10)
Ru1 Ru3 C4 C5 54.56(9)
Ru2 Ru3 C4 C5 114.24(10)
C5 Ru3 C4 C3 -114.80(16)
C28 Ru3 C4 C3 -177.23(10)
C29 Ru3 C4 C3 159.49(12)
C30 Ru3 C4 C3 121.30(12)
C27 Ru3 C4 C3 142.58(14)
C31 Ru3 C4 C3 101.78(13)
Ru1 Ru3 C4 C3 -60.24(11)
Ru2 Ru3 C4 C3 -0.56(10)
C3 C4 C5 N1 -4.3(2)
Ru3 C4 C5 N1 -108.83(14)
C3 C4 C5 Ru3 104.57(14)
C1 N1 C5 C4 7.7(2)
C6 N1 C5 C4 -135.98(16)
Ru1 N1 C5 C4 86.09(15)
C1 N1 C5 Ru3 -75.73(16)
C6 N1 C5 Ru3 140.62(12)
Ru1 N1 C5 Ru3 2.68(13)
C28 Ru3 C5 C4 132.61(10)
C29 Ru3 C5 C4 96.06(10)
C30 Ru3 C5 C4 65.77(11)
C27 Ru3 C5 C4 141.88(10)
C31 Ru3 C5 C4 77.32(16)
Ru1 Ru3 C5 C4 -117.77(10)
Ru2 Ru3 C5 C4 -57.88(9)
C4 Ru3 C5 N1 115.83(16)
C28 Ru3 C5 N1 -111.56(12)
C29 Ru3 C5 N1 -148.11(12)
C30 Ru3 C5 N1 -178.40(11)
C27 Ru3 C5 N1 -102.29(13)
C31 Ru3 C5 N1 -166.85(11)
Ru1 Ru3 C5 N1 -1.94(9)
Ru2 Ru3 C5 N1 57.95(11)
N1 Ru1 C7 C11 148.90(10)
C1 Ru1 C7 C11 110.30(10)
C10 Ru1 C7 C11 -39.29(11)
C8 Ru1 C7 C11 -117.79(16)
C9 Ru1 C7 C11 -81.26(12)
Ru3 Ru1 C7 C11 -150.02(12)
Ru2 Ru1 C7 C11 50.37(12)
N1 Ru1 C7 C8 -93.31(12)
C1 Ru1 C7 C8 -131.90(12)
C11 Ru1 C7 C8 117.79(16)
C10 Ru1 C7 C8 78.50(13)
C9 Ru1 C7 C8 36.53(13)
Ru3 Ru1 C7 C8 -32.2(2)
Ru2 Ru1 C7 C8 168.17(9)
N1 Ru1 C7 C12 29.63(17)
C1 Ru1 C7 C12 -8.96(17)
C11 Ru1 C7 C12 -119.3(2)
C10 Ru1 C7 C12 -158.56(19)
C8 Ru1 C7 C12 122.9(2)
C9 Ru1 C7 C12 159.5(2)
Ru3 Ru1 C7 C12 90.7(2)
Ru2 Ru1 C7 C12 -68.89(19)
C11 C7 C8 C9 -1.63(19)
C12 C7 C8 C9 169.15(16)
Ru1 C7 C8 C9 -62.18(12)
C11 C7 C8 C13 -172.69(18)
C12 C7 C8 C13 -1.9(3)
Ru1 C7 C8 C13 126.76(19)
C11 C7 C8 Ru1 60.54(11)
C12 C7 C8 Ru1 -128.67(17)
N1 Ru1 C8 C9 -147.29(12)
C1 Ru1 C8 C9 175.14(12)
C11 Ru1 C8 C9 80.15(13)
C10 Ru1 C8 C9 36.07(12)
C7 Ru1 C8 C9 117.72(17)
Ru3 Ru1 C8 C9 -74.23(13)
Ru2 Ru1 C8 C9 55.1(4)
N1 Ru1 C8 C7 94.98(11)
C1 Ru1 C8 C7 57.41(13)
C11 Ru1 C8 C7 -37.58(11)
C10 Ru1 C8 C7 -81.65(12)
C9 Ru1 C8 C7 -117.72(17)
Ru3 Ru1 C8 C7 168.04(8)
Ru2 Ru1 C8 C7 -62.6(4)
N1 Ru1 C8 C13 -25.8(2)
C1 Ru1 C8 C13 -63.4(2)
C11 Ru1 C8 C13 -158.4(2)
C10 Ru1 C8 C13 157.6(2)
C7 Ru1 C8 C13 -120.8(2)
C9 Ru1 C8 C13 121.5(2)
Ru3 Ru1 C8 C13 47.3(2)
Ru2 Ru1 C8 C13 176.6(2)
C7 C8 C9 C10 2.2(2)
C13 C8 C9 C10 173.32(18)
Ru1 C8 C9 C10 -58.43(12)
C7 C8 C9 C14 -171.98(17)
C13 C8 C9 C14 -0.8(3)
Ru1 C8 C9 C14 127.44(19)
C7 C8 C9 Ru1 60.58(12)
C13 C8 C9 Ru1 -128.25(19)
N1 Ru1 C9 C8 44.28(14)
C1 Ru1 C9 C8 -10.0(2)
C11 Ru1 C9 C8 -80.59(12)
C10 Ru1 C9 C8 -120.15(16)
C7 Ru1 C9 C8 -37.57(11)
Ru3 Ru1 C9 C8 124.32(10)
Ru2 Ru1 C9 C8 -169.05(8)
N1 Ru1 C9 C10 164.42(10)
C1 Ru1 C9 C10 110.18(19)
C11 Ru1 C9 C10 39.56(11)
C7 Ru1 C9 C10 82.58(12)
C8 Ru1 C9 C10 120.15(16)
Ru3 Ru1 C9 C10 -115.53(10)
Ru2 Ru1 C9 C10 -48.90(13)
N1 Ru1 C9 C14 -75.8(3)
C1 Ru1 C9 C14 -130.1(2)
C11 Ru1 C9 C14 159.3(3)
C10 Ru1 C9 C14 119.8(3)
C7 Ru1 C9 C14 -157.7(3)
C8 Ru1 C9 C14 -120.1(3)
Ru3 Ru1 C9 C14 4.2(3)
Ru2 Ru1 C9 C14 70.9(3)
C8 C9 C10 C11 -1.83(19)
C14 C9 C10 C11 172.18(17)
Ru1 C9 C10 C11 -62.17(11)
C8 C9 C10 C15 -172.52(18)
C14 C9 C10 C15 1.5(3)
Ru1 C9 C10 C15 127.13(19)
C8 C9 C10 Ru1 60.35(13)
C14 C9 C10 Ru1 -125.64(19)
N1 Ru1 C10 C9 -47.3(3)
C1 Ru1 C10 C9 -136.49(13)
C11 Ru1 C10 C9 -115.66(16)
C7 Ru1 C10 C9 -77.43(12)
C8 Ru1 C10 C9 -35.30(11)
Ru3 Ru1 C10 C9 82.53(11)
Ru2 Ru1 C10 C9 147.77(10)
N1 Ru1 C10 C11 68.4(3)
C1 Ru1 C10 C11 -20.84(18)
C7 Ru1 C10 C11 38.23(10)
C8 Ru1 C10 C11 80.35(12)
C9 Ru1 C10 C11 115.66(16)
Ru3 Ru1 C10 C11 -161.82(9)
Ru2 Ru1 C10 C11 -96.58(11)
N1 Ru1 C10 C15 -170.3(2)
C1 Ru1 C10 C15 100.5(2)
C11 Ru1 C10 C15 121.3(3)
C7 Ru1 C10 C15 159.6(3)
C8 Ru1 C10 C15 -158.3(3)
C9 Ru1 C10 C15 -123.0(3)
Ru3 Ru1 C10 C15 -40.5(3)
Ru2 Ru1 C10 C15 24.8(2)
C8 C7 C11 C10 0.51(18)
C12 C7 C11 C10 -170.32(16)
Ru1 C7 C11 C10 63.58(11)
C8 C7 C11 C16 172.63(16)
C12 C7 C11 C16 1.8(3)
Ru1 C7 C11 C16 -124.30(18)
C8 C7 C11 Ru1 -63.07(12)
C12 C7 C11 Ru1 126.10(16)
C9 C10 C11 C7 0.79(19)
C15 C10 C11 C7 171.31(18)
Ru1 C10 C11 C7 -64.54(11)
C9 C10 C11 C16 -171.03(17)
C15 C10 C11 C16 -0.5(3)
Ru1 C10 C11 C16 123.64(18)
C9 C10 C11 Ru1 65.33(12)
C15 C10 C11 Ru1 -124.15(19)
N1 Ru1 C11 C7 -43.69(13)
C1 Ru1 C11 C7 -76.91(11)
C10 Ru1 C11 C7 115.68(16)
C8 Ru1 C11 C7 37.03(10)
C9 Ru1 C11 C7 78.00(12)
Ru3 Ru1 C11 C7 157.14(9)
Ru2 Ru1 C11 C7 -146.94(8)
N1 Ru1 C11 C10 -159.37(11)
C1 Ru1 C11 C10 167.41(12)
C7 Ru1 C11 C10 -115.68(16)
C8 Ru1 C11 C10 -78.65(13)
C9 Ru1 C11 C10 -37.67(12)
Ru3 Ru1 C11 C10 41.46(19)
Ru2 Ru1 C11 C10 97.39(11)
N1 Ru1 C11 C16 77.17(19)
C1 Ru1 C11 C16 43.95(18)
C10 Ru1 C11 C16 -123.5(2)
C7 Ru1 C11 C16 120.9(2)
C8 Ru1 C11 C16 157.89(19)
C9 Ru1 C11 C16 -161.1(2)
Ru3 Ru1 C11 C16 -82.0(2)
Ru2 Ru1 C11 C16 -26.08(18)
C2 Ru2 C17 C21 -76.83(18)
C3 Ru2 C17 C21 -138.92(11)
C18 Ru2 C17 C21 -118.50(15)
C19 Ru2 C17 C21 -79.22(11)
C20 Ru2 C17 C21 -36.30(11)
Ru3 Ru2 C17 C21 139.06(9)
Ru1 Ru2 C17 C21 71.43(11)
C2 Ru2 C17 C18 41.66(19)
C3 Ru2 C17 C18 -20.43(14)
C19 Ru2 C17 C18 39.28(10)
C20 Ru2 C17 C18 82.20(11)
C21 Ru2 C17 C18 118.50(15)
Ru3 Ru2 C17 C18 -102.45(9)
Ru1 Ru2 C17 C18 -170.07(8)
C2 Ru2 C17 C22 161.47(16)
C3 Ru2 C17 C22 99.38(18)
C18 Ru2 C17 C22 119.8(2)
C19 Ru2 C17 C22 159.08(19)
C20 Ru2 C17 C22 -158.00(19)
C21 Ru2 C17 C22 -121.7(2)
Ru3 Ru2 C17 C22 17.36(18)
Ru1 Ru2 C17 C22 -50.27(18)
C21 C17 C18 C19 -2.46(18)
C22 C17 C18 C19 169.68(16)
Ru2 C17 C18 C19 -64.04(11)
C21 C17 C18 C23 -173.66(16)
C22 C17 C18 C23 -1.5(3)
Ru2 C17 C18 C23 124.76(17)
C21 C17 C18 Ru2 61.58(12)
C22 C17 C18 Ru2 -126.28(17)
C2 Ru2 C18 C19 -45.92(12)
C3 Ru2 C18 C19 -79.23(11)
C20 Ru2 C18 C19 37.32(10)
C17 Ru2 C18 C19 115.15(14)
C21 Ru2 C18 C19 79.19(11)
Ru3 Ru2 C18 C19 -150.57(9)
Ru1 Ru2 C18 C19 154.19(19)
C2 Ru2 C18 C17 -161.07(9)
C3 Ru2 C18 C17 165.62(10)
C19 Ru2 C18 C17 -115.15(14)
C20 Ru2 C18 C17 -77.83(11)
C21 Ru2 C18 C17 -35.96(9)
Ru3 Ru2 C18 C17 94.29(9)
Ru1 Ru2 C18 C17 39.0(3)
C2 Ru2 C18 C23 75.15(17)
C3 Ru2 C18 C23 41.85(17)
C19 Ru2 C18 C23 121.1(2)
C20 Ru2 C18 C23 158.39(18)
C17 Ru2 C18 C23 -123.8(2)
C21 Ru2 C18 C23 -159.73(18)
Ru3 Ru2 C18 C23 -29.49(17)
Ru1 Ru2 C18 C23 -84.7(3)
C17 C18 C19 C20 3.59(19)
C23 C18 C19 C20 174.83(16)
Ru2 C18 C19 C20 -62.68(12)
C17 C18 C19 C24 -169.16(17)
C23 C18 C19 C24 2.1(3)
Ru2 C18 C19 C24 124.57(18)
C17 C18 C19 Ru2 66.27(11)
C23 C18 C19 Ru2 -122.49(17)
C2 Ru2 C19 C20 -100.02(11)
C3 Ru2 C19 C20 -138.37(11)
C18 Ru2 C19 C20 117.67(15)
C17 Ru2 C19 C20 78.99(11)
C21 Ru2 C19 C20 37.87(10)
Ru3 Ru2 C19 C20 168.64(8)
Ru1 Ru2 C19 C20 -51.71(16)
C2 Ru2 C19 C18 142.32(10)
C3 Ru2 C19 C18 103.97(11)
C20 Ru2 C19 C18 -117.67(15)
C17 Ru2 C19 C18 -38.68(10)
C21 Ru2 C19 C18 -79.79(11)
Ru3 Ru2 C19 C18 50.97(14)
Ru1 Ru2 C19 C18 -169.38(8)
C2 Ru2 C19 C24 21.65(19)
C3 Ru2 C19 C24 -16.70(19)
C18 Ru2 C19 C24 -120.7(2)
C20 Ru2 C19 C24 121.7(2)
C17 Ru2 C19 C24 -159.3(2)
C21 Ru2 C19 C24 159.5(2)
Ru3 Ru2 C19 C24 -69.7(2)
Ru1 Ru2 C19 C24 70.0(2)
C18 C19 C20 C21 -3.34(19)
C24 C19 C20 C21 169.45(17)
Ru2 C19 C20 C21 -64.69(12)
C18 C19 C20 C25 -172.99(18)
C24 C19 C20 C25 -0.2(3)
Ru2 C19 C20 C25 125.7(2)
C18 C19 C20 Ru2 61.35(11)
C24 C19 C20 Ru2 -125.86(18)
C2 Ru2 C20 C19 83.59(11)
C3 Ru2 C20 C19 48.62(12)
C18 Ru2 C20 C19 -37.90(10)
C17 Ru2 C20 C19 -80.61(11)
C21 Ru2 C20 C19 -116.05(15)
Ru3 Ru2 C20 C19 -116.9(4)
Ru1 Ru2 C20 C19 154.19(9)
C2 Ru2 C20 C21 -160.36(10)
C3 Ru2 C20 C21 164.67(10)
C18 Ru2 C20 C21 78.15(11)
C19 Ru2 C20 C21 116.05(15)
C17 Ru2 C20 C21 35.44(10)
Ru3 Ru2 C20 C21 -0.8(5)
Ru1 Ru2 C20 C21 -89.76(10)
C2 Ru2 C20 C25 -36.9(2)
C3 Ru2 C20 C25 -71.9(2)
C18 Ru2 C20 C25 -158.4(2)
C19 Ru2 C20 C25 -120.5(2)
C17 Ru2 C20 C25 158.9(2)
C21 Ru2 C20 C25 123.5(2)
Ru3 Ru2 C20 C25 122.7(4)
Ru1 Ru2 C20 C25 33.7(2)
C18 C17 C21 C20 0.40(19)
C22 C17 C21 C20 -171.90(16)
Ru2 C17 C21 C20 58.83(12)
C18 C17 C21 C26 172.13(17)
C22 C17 C21 C26 -0.2(3)
Ru2 C17 C21 C26 -129.44(19)
C18 C17 C21 Ru2 -58.43(11)
C22 C17 C21 Ru2 129.27(17)
C19 C20 C21 C17 1.82(19)
C25 C20 C21 C17 171.48(18)
Ru2 C20 C21 C17 -60.22(12)
C19 C20 C21 C26 -169.78(18)
C25 C20 C21 C26 -0.1(3)
Ru2 C20 C21 C26 128.19(19)
C19 C20 C21 Ru2 62.03(12)
C25 C20 C21 Ru2 -128.3(2)
C2 Ru2 C21 C17 146.73(10)
C3 Ru2 C21 C17 89.42(16)
C18 Ru2 C21 C17 37.54(10)
C19 Ru2 C21 C17 81.26(11)
C20 Ru2 C21 C17 119.86(15)
Ru3 Ru2 C21 C17 -60.29(12)
Ru1 Ru2 C21 C17 -130.16(9)
C2 Ru2 C21 C20 26.87(14)
C3 Ru2 C21 C20 -30.44(19)
C18 Ru2 C21 C20 -82.33(12)
C19 Ru2 C21 C20 -38.60(11)
C17 Ru2 C21 C20 -119.86(15)
Ru3 Ru2 C21 C20 179.85(8)
Ru1 Ru2 C21 C20 109.98(10)
C2 Ru2 C21 C26 -93.16(19)
C3 Ru2 C21 C26 -150.47(17)
C18 Ru2 C21 C26 157.6(2)
C19 Ru2 C21 C26 -158.6(2)
C20 Ru2 C21 C26 -120.0(2)
C17 Ru2 C21 C26 120.1(2)
Ru3 Ru2 C21 C26 59.8(2)
Ru1 Ru2 C21 C26 -10.05(19)
C5 Ru3 C27 C31 -132.87(12)
C4 Ru3 C27 C31 -60.2(2)
C28 Ru3 C27 C31 -118.11(14)
C29 Ru3 C27 C31 -79.25(11)
C30 Ru3 C27 C31 -36.18(10)
Ru1 Ru3 C27 C31 144.85(9)
Ru2 Ru3 C27 C31 73.25(11)
C5 Ru3 C27 C28 -14.76(15)
C4 Ru3 C27 C28 57.86(19)
C29 Ru3 C27 C28 38.85(10)
C30 Ru3 C27 C28 81.93(11)
C31 Ru3 C27 C28 118.11(14)
Ru1 Ru3 C27 C28 -97.04(9)
Ru2 Ru3 C27 C28 -168.64(8)
C5 Ru3 C27 C32 105.0(2)
C4 Ru3 C27 C32 177.62(18)
C28 Ru3 C27 C32 119.8(2)
C29 Ru3 C27 C32 158.6(2)
C30 Ru3 C27 C32 -158.3(2)
C31 Ru3 C27 C32 -122.1(2)
Ru1 Ru3 C27 C32 22.7(2)
Ru2 Ru3 C27 C32 -48.9(2)
C31 C27 C28 C29 -0.74(18)
C32 C27 C28 C29 171.26(17)
Ru3 C27 C28 C29 -63.57(11)
C31 C27 C28 C33 -172.68(17)
C32 C27 C28 C33 -0.7(3)
Ru3 C27 C28 C33 124.49(19)
C31 C27 C28 Ru3 62.83(12)
C32 C27 C28 Ru3 -125.16(17)
C5 Ru3 C28 C29 -74.14(11)
C4 Ru3 C28 C29 -39.54(12)
C30 Ru3 C28 C29 37.63(10)
C27 Ru3 C28 C29 115.47(14)
C31 Ru3 C28 C29 79.46(11)
Ru1 Ru3 C28 C29 -144.36(9)
Ru2 Ru3 C28 C29 153.00(15)
C5 Ru3 C28 C27 170.39(10)
C4 Ru3 C28 C27 -155.00(9)
C29 Ru3 C28 C27 -115.47(14)
C30 Ru3 C28 C27 -77.84(11)
C31 Ru3 C28 C27 -36.01(10)
Ru1 Ru3 C28 C27 100.18(9)
Ru2 Ru3 C28 C27 37.5(2)
C5 Ru3 C28 C33 46.28(19)
C4 Ru3 C28 C33 80.88(19)
C29 Ru3 C28 C33 120.4(2)
C30 Ru3 C28 C33 158.0(2)
C27 Ru3 C28 C33 -124.1(2)
C31 Ru3 C28 C33 -160.1(2)
Ru1 Ru3 C28 C33 -23.94(19)
Ru2 Ru3 C28 C33 -86.6(2)
C27 C28 C29 C30 2.37(18)
C33 C28 C29 C30 174.47(17)
Ru3 C28 C29 C30 -62.86(12)
C27 C28 C29 C34 -172.09(16)
C33 C28 C29 C34 0.0(3)
Ru3 C28 C29 C34 122.68(18)
C27 C28 C29 Ru3 65.24(11)
C33 C28 C29 Ru3 -122.67(18)
C5 Ru3 C29 C28 110.42(10)
C4 Ru3 C29 C28 148.91(10)
C30 Ru3 C29 C28 -117.39(14)
C27 Ru3 C29 C28 -38.67(10)
C31 Ru3 C29 C28 -79.60(11)
Ru1 Ru3 C29 C28 57.13(12)
Ru2 Ru3 C29 C28 -165.20(8)
C5 Ru3 C29 C30 -132.19(11)
C4 Ru3 C29 C30 -93.70(11)
C28 Ru3 C29 C30 117.39(14)
C27 Ru3 C29 C30 78.72(11)
C31 Ru3 C29 C30 37.79(10)
Ru1 Ru3 C29 C30 174.52(8)
Ru2 Ru3 C29 C30 -47.81(16)
C5 Ru3 C29 C34 -9.8(2)
C4 Ru3 C29 C34 28.7(2)
C28 Ru3 C29 C34 -120.2(2)
C30 Ru3 C29 C34 122.4(2)
C27 Ru3 C29 C34 -158.8(2)
C31 Ru3 C29 C34 160.2(2)
Ru1 Ru3 C29 C34 -63.0(2)
Ru2 Ru3 C29 C34 74.6(2)
C28 C29 C30 C31 -3.09(19)
C34 C29 C30 C31 171.30(17)
Ru3 C29 C30 C31 -64.92(11)
C28 C29 C30 C35 -175.38(18)
C34 C29 C30 C35 -1.0(3)
Ru3 C29 C30 C35 122.79(19)
C28 C29 C30 Ru3 61.83(11)
C34 C29 C30 Ru3 -123.78(18)
C5 Ru3 C30 C31 170.86(10)
C4 Ru3 C30 C31 -154.25(10)
C28 Ru3 C30 C31 78.17(11)
C29 Ru3 C30 C31 115.98(14)
C27 Ru3 C30 C31 35.27(10)
Ru1 Ru3 C30 C31 49.5(8)
Ru2 Ru3 C30 C31 -86.57(10)
C5 Ru3 C30 C29 54.88(12)
C4 Ru3 C30 C29 89.77(11)
C28 Ru3 C30 C29 -37.81(10)
C27 Ru3 C30 C29 -80.71(11)
C31 Ru3 C30 C29 -115.98(14)
Ru1 Ru3 C30 C29 -66.4(8)
Ru2 Ru3 C30 C29 157.45(8)
C5 Ru3 C30 C35 -67.0(2)
C4 Ru3 C30 C35 -32.1(2)
C28 Ru3 C30 C35 -159.7(2)
C29 Ru3 C30 C35 -121.9(3)
C27 Ru3 C30 C35 157.4(2)
C31 Ru3 C30 C35 122.2(3)
Ru1 Ru3 C30 C35 171.7(7)
Ru2 Ru3 C30 C35 35.6(2)
C28 C27 C31 C30 -1.19(19)
C32 C27 C31 C30 -173.31(17)
Ru3 C27 C31 C30 58.45(12)
C28 C27 C31 C36 171.80(17)
C32 C27 C31 C36 -0.3(3)
Ru3 C27 C31 C36 -128.56(18)
C28 C27 C31 Ru3 -59.64(11)
C32 C27 C31 Ru3 128.24(18)
C29 C30 C31 C27 2.64(19)
C35 C30 C31 C27 175.14(17)
Ru3 C30 C31 C27 -59.45(12)
C29 C30 C31 C36 -170.40(17)
C35 C30 C31 C36 2.1(3)
Ru3 C30 C31 C36 127.50(18)
C29 C30 C31 Ru3 62.10(11)
C35 C30 C31 Ru3 -125.40(18)
C5 Ru3 C31 C27 102.56(16)
C4 Ru3 C31 C27 153.46(10)
C28 Ru3 C31 C27 37.87(10)
C29 Ru3 C31 C27 81.28(11)
C30 Ru3 C31 C27 120.03(15)
Ru1 Ru3 C31 C27 -55.42(12)
Ru2 Ru3 C31 C27 -127.18(9)
C5 Ru3 C31 C30 -17.47(18)
C4 Ru3 C31 C30 33.43(13)
C28 Ru3 C31 C30 -82.17(11)
C29 Ru3 C31 C30 -38.75(10)
C27 Ru3 C31 C30 -120.03(15)
Ru1 Ru3 C31 C30 -175.45(8)
Ru2 Ru3 C31 C30 112.79(9)
C5 Ru3 C31 C36 -136.3(2)
C4 Ru3 C31 C36 -85.4(2)
C28 Ru3 C31 C36 159.0(2)
C29 Ru3 C31 C36 -157.6(2)
C30 Ru3 C31 C36 -118.8(3)
C27 Ru3 C31 C36 121.2(3)
Ru1 Ru3 C31 C36 65.7(2)
Ru2 Ru3 C31 C36 -6.0(2)
C43 B1 C37 C38 105.14(18)
C49 B1 C37 C38 -15.6(2)
C55 B1 C37 C38 -130.84(17)
C43 B1 C37 C42 -73.40(18)
C49 B1 C37 C42 165.86(15)
C55 B1 C37 C42 50.6(2)
C42 C37 C38 C39 -2.8(3)
B1 C37 C38 C39 178.62(17)
C37 C38 C39 C40 0.8(3)
C38 C39 C40 C41 1.5(3)
C39 C40 C41 C42 -1.7(3)
C40 C41 C42 C37 -0.5(3)
C38 C37 C42 C41 2.6(3)
B1 C37 C42 C41 -178.68(16)
C49 B1 C43 C48 -136.14(18)
C55 B1 C43 C48 -18.1(2)
C37 B1 C43 C48 102.29(19)
C49 B1 C43 C44 48.5(2)
C55 B1 C43 C44 166.57(16)
C37 B1 C43 C44 -73.03(19)
C48 C43 C44 C45 1.7(3)
B1 C43 C44 C45 177.53(19)
C43 C44 C45 C46 -0.8(3)
C44 C45 C46 C47 -0.3(3)
C45 C46 C47 C48 0.2(3)
C46 C47 C48 C43 0.9(3)
C44 C43 C48 C47 -1.8(3)
B1 C43 C48 C47 -177.29(17)
C43 B1 C49 C50 24.4(2)
C55 B1 C49 C50 -100.02(19)
C37 B1 C49 C50 141.56(17)
C43 B1 C49 C54 -160.84(16)
C55 B1 C49 C54 74.7(2)
C37 B1 C49 C54 -43.7(2)
C54 C49 C50 C51 2.2(3)
B1 C49 C50 C51 177.20(19)
C49 C50 C51 C52 0.0(3)
C50 C51 C52 C53 -1.6(3)
C51 C52 C53 C54 0.8(3)
C52 C53 C54 C49 1.5(3)
C50 C49 C54 C53 -2.9(3)
B1 C49 C54 C53 -178.04(19)
C43 B1 C55 C60 150.67(17)
C49 B1 C55 C60 -87.49(19)
C37 B1 C55 C60 32.8(2)
C43 B1 C55 C56 -37.0(2)
C49 B1 C55 C56 84.87(19)
C37 B1 C55 C56 -154.80(16)
C60 C55 C56 C57 -1.9(3)
B1 C55 C56 C57 -174.74(17)
C55 C56 C57 C58 1.6(3)
C56 C57 C58 C59 0.3(3)
C57 C58 C59 C60 -1.7(3)
C58 C59 C60 C55 1.3(4)
C56 C55 C60 C59 0.5(3)
B1 C55 C60 C59 173.54(19)
